data_1570080
loop_
_publ_author_name
'Jena, Rohan'
'Laha, Subhajit'
'Dwarkanath, Nimish'
'Hazra, Arpan'
'Haldar, Ritesh'
'Balasubramanian, Sundaram'
'Maji, Tapas Kumar'

_publ_section_title
;
 Noncovalent interaction guided selectivity of haloaromatic isomers in a
 flexible porous coordination polymer.
;
_journal_issue 43
_journal_name_full 'Chemical science'
_journal_page_first 12321
_journal_page_last 12330
_journal_paper_doi 10.1039/d3sc03079b
_journal_volume 14
_journal_year 2023
_chemical_formula_sum 'C30 H19 F N2 O4 Zn'
_chemical_formula_weight 555.84
_space_group_crystal_system monoclinic
_space_group_IT_number 14
_space_group_name_Hall '-P 2ybc'
_space_group_name_H-M_alt 'P 1 21/c 1'
_atom_sites_solution_hydrogens geom
_audit_creation_method SHELXL-2018/3
_audit_update_record
;
2023-09-21 deposited with the CCDC.	2023-10-05 downloaded from the CCDC.
;
_cell_angle_alpha 90
_cell_angle_beta 91.0190(10)
_cell_angle_gamma 90
_cell_formula_units_Z 4
_cell_length_a 7.6189(2)
_cell_length_b 19.5052(6)
_cell_length_c 16.4250(5)
_cell_measurement_reflns_used 9980
_cell_measurement_temperature 100(2)
_cell_measurement_theta_max 26.27
_cell_measurement_theta_min 2.43
_cell_volume 2440.50(12)
_computing_structure_refinement 'SHELXL-2018/3 (Sheldrick, 2018)'
_computing_structure_solution 'SHELXT 2018/2 (Sheldrick, 2018)'
_diffrn_ambient_temperature 100(2)
_diffrn_measured_fraction_theta_full 0.999
_diffrn_measured_fraction_theta_max 0.999
_diffrn_measurement_device_type 'Bruker APEX-II CCD'
_diffrn_measurement_method '\f and \w scans'
_diffrn_radiation_type MoK\a
_diffrn_radiation_wavelength 0.71073
_diffrn_reflns_av_R_equivalents 0.0601
_diffrn_reflns_av_unetI/netI 0.0151
_diffrn_reflns_Laue_measured_fraction_full 0.999
_diffrn_reflns_Laue_measured_fraction_max 0.999
_diffrn_reflns_limit_h_max 9
_diffrn_reflns_limit_h_min -9
_diffrn_reflns_limit_k_max 24
_diffrn_reflns_limit_k_min -24
_diffrn_reflns_limit_l_max 20
_diffrn_reflns_limit_l_min -20
_diffrn_reflns_number 153790
_diffrn_reflns_point_group_measured_fraction_full 0.999
_diffrn_reflns_point_group_measured_fraction_max 0.999
_diffrn_reflns_theta_full 26.000
_diffrn_reflns_theta_max 26.402
_diffrn_reflns_theta_min 2.088
_diffrn_source Mo
_exptl_absorpt_coefficient_mu 1.055
_exptl_crystal_colour 'Pale Yellow'
_exptl_crystal_density_diffrn 1.513
_exptl_crystal_description Cuboid
_exptl_crystal_F_000 1136
_exptl_crystal_size_max 0.231
_exptl_crystal_size_mid 0.196
_exptl_crystal_size_min 0.157
_refine_diff_density_max 1.482
_refine_diff_density_min -0.976
_refine_diff_density_rms 0.094
_refine_ls_extinction_method none
_refine_ls_goodness_of_fit_ref 1.150
_refine_ls_hydrogen_treatment constr
_refine_ls_matrix_type full
_refine_ls_number_parameters 331
_refine_ls_number_reflns 5008
_refine_ls_number_restraints 17
_refine_ls_restrained_S_all 1.269
_refine_ls_R_factor_all 0.0551
_refine_ls_R_factor_gt 0.0525
_refine_ls_shift/su_max 0.001
_refine_ls_shift/su_mean 0.000
_refine_ls_structure_factor_coef Fsqd
_refine_ls_weighting_details 'w=1/[\s^2^(Fo^2^)+(0.0533P)^2^+7.5682P] where P=(Fo^2^+2Fc^2^)/3'
_refine_ls_weighting_scheme calc
_refine_ls_wR_factor_gt 0.1415
_refine_ls_wR_factor_ref 0.1432
_reflns_Friedel_coverage 0.000
_reflns_number_gt 4697
_reflns_number_total 5008
_reflns_threshold_expression 'I > 2\s(I)'
_cod_data_source_file d3sc03079b2.cif
_cod_data_source_block FB
_cod_depositor_comments 'Adding full bibliography for 1570070--1570080.cif.'
_cod_original_sg_symbol_H-M 'P 21/c'
_cod_database_code 1570080
_shelx_shelxl_version_number 2018/3
_shelx_space_group_comment
;
The symmetry employed for this shelxl refinement is uniquely defined
by the following loop, which should always be used as a source of
symmetry information in preference to the above space-group names.
They are only intended as comments.
;

loop_
_space_group_symop_operation_xyz
'x, y, z'
'-x, y+1/2, -z+1/2'
'-x, -y, -z'
'x, -y-1/2, z-1/2'

loop_
_atom_site_label
_atom_site_type_symbol
_atom_site_fract_x
_atom_site_fract_y
_atom_site_fract_z
_atom_site_U_iso_or_equiv
_atom_site_adp_type
_atom_site_occupancy
_atom_site_site_symmetry_order
_atom_site_calc_flag
_atom_site_refinement_flags_posn
_atom_site_refinement_flags_adp
_atom_site_refinement_flags_occupancy
_atom_site_disorder_assembly
_atom_site_disorder_group
Zn1 Zn 0.05687(5) 0.58824(2) 0.24783(2) 0.02006(14) Uani 1 1 d . . . . .
F1 F 0.3545(9) 0.5821(5) 0.5941(5) 0.201(4) Uani 1 1 d D U . . .
O1 O 0.2997(3) 0.61485(13) 0.21160(14) 0.0251(5) Uani 1 1 d . . . . .
O2 O 0.0898(3) 0.65086(14) 0.12903(16) 0.0315(6) Uani 1 1 d . . . . .
O3 O 1.0174(3) 0.82725(13) -0.15636(15) 0.0260(5) Uani 1 1 d . . . . .
O4 O 0.8076(3) 0.88070(13) -0.22469(14) 0.0255(5) Uani 1 1 d . . . . .
N1 N 0.1139(4) 0.51621(15) 0.33893(18) 0.0265(6) Uani 1 1 d . . . . .
N2 N -0.0149(4) 0.49794(16) 0.18633(18) 0.0284(7) Uani 1 1 d . . . . .
C1 C 0.4242(6) 0.5884(3) 0.6618(3) 0.101(2) Uani 1 1 d DG U . . .
C2 C 0.4322(6) 0.5296(2) 0.7095(4) 0.103(3) Uani 1 1 d G U . . .
H2 H 0.387315 0.487448 0.688867 0.123 Uiso 1 1 calc R U . . .
C3 C 0.5061(7) 0.5324(2) 0.7874(4) 0.132(3) Uani 1 1 d G U . . .
H3 H 0.511592 0.492191 0.820055 0.158 Uiso 1 1 calc R U . . .
C4 C 0.5718(6) 0.5940(3) 0.8176(3) 0.103(3) Uani 1 1 d G U . . .
H4 H 0.622269 0.595910 0.870875 0.124 Uiso 1 1 calc R U . . .
C5 C 0.5637(6) 0.6528(2) 0.7699(3) 0.087(2) Uani 1 1 d G U . . .
H5 H 0.608672 0.694887 0.790506 0.104 Uiso 1 1 calc R U . . .
C6 C 0.4899(6) 0.6500(2) 0.6919(3) 0.0822(19) Uani 1 1 d DG U . . .
H6 H 0.484396 0.690147 0.659317 0.099 Uiso 1 1 calc R U . . .
C7 C 0.1830(7) 0.5260(2) 0.4120(3) 0.0449(11) Uani 1 1 d . . . . .
H7 H 0.217512 0.571031 0.427481 0.054 Uiso 1 1 calc R U . . .
C8 C 0.2073(10) 0.4722(3) 0.4677(4) 0.0728(18) Uani 1 1 d . . . . .
H8 H 0.258245 0.480715 0.519961 0.087 Uiso 1 1 calc R U . . .
C9 C 0.1574(11) 0.4081(3) 0.4463(4) 0.082(2) Uani 1 1 d . . . . .
H9 H 0.172629 0.371557 0.483960 0.098 Uiso 1 1 calc R U . . .
C10 C 0.0848(7) 0.3954(2) 0.3705(3) 0.0523(12) Uani 1 1 d . . . . .
C11 C 0.0667(5) 0.45155(19) 0.3172(3) 0.0333(8) Uani 1 1 d . . . . .
C12 C 0.0280(8) 0.3287(2) 0.3433(4) 0.0602(14) Uani 1 1 d . . . . .
H12 H 0.036787 0.290856 0.379543 0.072 Uiso 1 1 calc R U . . .
C13 C -0.0367(6) 0.3192(2) 0.2683(4) 0.0535(13) Uani 1 1 d . . . . .
H13 H -0.071605 0.274455 0.251849 0.064 Uiso 1 1 calc R U . . .
C14 C -0.0551(6) 0.3751(2) 0.2115(3) 0.0422(10) Uani 1 1 d . . . . .
C15 C -0.0036(5) 0.44161(19) 0.2363(2) 0.0314(8) Uani 1 1 d . . . . .
C16 C -0.1190(7) 0.3683(3) 0.1324(3) 0.0530(13) Uani 1 1 d . . . . .
H16 H -0.156545 0.324651 0.113335 0.064 Uiso 1 1 calc R U . . .
C17 C -0.1289(7) 0.4234(3) 0.0818(3) 0.0616(16) Uani 1 1 d . . . . .
H17 H -0.169343 0.418067 0.027100 0.074 Uiso 1 1 calc R U . . .
C18 C -0.0774(6) 0.4895(3) 0.1119(3) 0.0459(11) Uani 1 1 d . . . . .
H18 H -0.088815 0.528203 0.077141 0.055 Uiso 1 1 calc R U . . .
C19 C 0.2496(4) 0.64601(17) 0.1479(2) 0.0222(7) Uani 1 1 d . . . . .
C20 C 0.3855(4) 0.67579(17) 0.09346(19) 0.0215(7) Uani 1 1 d . . . . .
C21 C 0.5659(4) 0.66008(18) 0.1072(2) 0.0248(7) Uani 1 1 d . . . . .
H21 H 0.599913 0.631520 0.151577 0.030 Uiso 1 1 calc R U . . .
C22 C 0.6904(4) 0.68584(18) 0.0568(2) 0.0245(7) Uani 1 1 d . . . . .
H22 H 0.810350 0.674442 0.066053 0.029 Uiso 1 1 calc R U . . .
C23 C 0.6429(4) 0.72937(17) -0.0090(2) 0.0212(6) Uani 1 1 d . . . . .
C24 C 0.7685(4) 0.75849(17) -0.0609(2) 0.0208(6) Uani 1 1 d . . . . .
H24 H 0.888711 0.746650 -0.053714 0.025 Uiso 1 1 calc R U . . .
C25 C 0.7203(4) 0.80362(17) -0.12149(19) 0.0203(6) Uani 1 1 d . . . . .
C26 C 0.5398(4) 0.82006(18) -0.1350(2) 0.0232(7) Uani 1 1 d . . . . .
H26 H 0.506227 0.850543 -0.177570 0.028 Uiso 1 1 calc R U . . .
C27 C 0.4154(4) 0.79182(18) -0.0864(2) 0.0243(7) Uani 1 1 d . . . . .
H27 H 0.295086 0.802402 -0.095994 0.029 Uiso 1 1 calc R U . . .
C28 C 0.4630(4) 0.74701(17) -0.02185(19) 0.0200(6) Uani 1 1 d . . . . .
C29 C 0.3368(4) 0.71854(17) 0.0309(2) 0.0218(7) Uani 1 1 d . . . . .
H29 H 0.216215 0.729360 0.022705 0.026 Uiso 1 1 calc R U . . .
C30 C 0.8580(4) 0.83855(16) -0.17061(19) 0.0202(6) Uani 1 1 d . . . . .

loop_
_atom_site_aniso_label
_atom_site_aniso_U_11
_atom_site_aniso_U_22
_atom_site_aniso_U_33
_atom_site_aniso_U_23
_atom_site_aniso_U_13
_atom_site_aniso_U_12
Zn1 0.0211(2) 0.0191(2) 0.0200(2) -0.00032(14) 0.00226(14) -0.00113(14)
F1 0.114(5) 0.316(10) 0.172(6) -0.120(6) -0.058(4) 0.006(5)
O1 0.0203(11) 0.0358(14) 0.0190(11) 0.0023(10) -0.0028(9) -0.0047(10)
O2 0.0176(12) 0.0411(15) 0.0358(14) 0.0133(12) -0.0020(10) -0.0040(11)
O3 0.0189(11) 0.0269(12) 0.0322(13) 0.0046(10) -0.0016(9) -0.0013(9)
O4 0.0262(12) 0.0291(13) 0.0212(12) 0.0066(10) -0.0014(9) -0.0053(10)
N1 0.0307(15) 0.0241(15) 0.0248(15) 0.0030(12) 0.0035(12) 0.0035(12)
N2 0.0255(15) 0.0329(16) 0.0271(15) -0.0120(13) 0.0052(12) -0.0039(12)
C1 0.061(4) 0.137(6) 0.104(5) -0.048(4) -0.003(4) -0.006(4)
C2 0.074(4) 0.039(3) 0.198(7) -0.052(4) 0.081(5) -0.025(3)
C3 0.116(8) 0.096(5) 0.185(8) 0.036(6) 0.090(6) 0.052(5)
C4 0.066(4) 0.143(7) 0.102(5) -0.005(4) 0.022(4) 0.050(5)
C5 0.060(4) 0.070(4) 0.131(6) -0.050(4) 0.008(4) 0.000(3)
C6 0.057(4) 0.055(3) 0.135(6) 0.024(4) 0.001(4) 0.000(3)
C7 0.061(3) 0.037(2) 0.036(2) 0.0045(18) -0.011(2) 0.002(2)
C8 0.109(5) 0.059(3) 0.050(3) 0.014(3) -0.028(3) 0.002(3)
C9 0.131(6) 0.046(3) 0.067(4) 0.027(3) -0.022(4) 0.004(3)
C10 0.062(3) 0.029(2) 0.066(3) 0.013(2) 0.006(3) 0.004(2)
C11 0.0315(19) 0.0250(18) 0.044(2) 0.0028(16) 0.0092(16) 0.0034(15)
C12 0.066(3) 0.029(2) 0.086(4) 0.015(2) 0.005(3) 0.002(2)
C13 0.048(3) 0.021(2) 0.092(4) -0.007(2) 0.017(3) 0.0013(18)
C14 0.034(2) 0.033(2) 0.060(3) -0.020(2) 0.0127(19) -0.0048(17)
C15 0.0278(18) 0.0246(18) 0.042(2) -0.0061(16) 0.0113(16) -0.0015(14)
C16 0.050(3) 0.046(3) 0.064(3) -0.028(2) 0.016(2) -0.014(2)
C17 0.062(3) 0.089(4) 0.035(2) -0.028(3) 0.003(2) -0.028(3)
C18 0.046(2) 0.061(3) 0.031(2) -0.007(2) 0.0017(18) -0.014(2)
C19 0.0222(16) 0.0223(16) 0.0220(16) -0.0034(13) -0.0033(12) -0.0042(13)
C20 0.0205(15) 0.0251(16) 0.0187(15) -0.0004(12) -0.0031(12) -0.0044(13)
C21 0.0218(16) 0.0275(17) 0.0247(17) 0.0060(13) -0.0077(13) -0.0014(13)
C22 0.0174(15) 0.0279(17) 0.0280(17) 0.0054(14) -0.0053(13) 0.0003(13)
C23 0.0190(15) 0.0209(15) 0.0235(16) 0.0011(13) -0.0068(12) -0.0005(12)
C24 0.0155(14) 0.0224(16) 0.0244(16) 0.0002(13) -0.0036(12) 0.0000(12)
C25 0.0193(15) 0.0214(15) 0.0201(15) -0.0012(12) -0.0032(12) -0.0031(12)
C26 0.0212(16) 0.0256(17) 0.0225(16) 0.0047(13) -0.0066(12) -0.0003(13)
C27 0.0185(15) 0.0277(17) 0.0264(16) 0.0038(14) -0.0068(13) 0.0004(13)
C28 0.0169(15) 0.0217(15) 0.0212(15) -0.0004(12) -0.0046(12) -0.0013(12)
C29 0.0157(14) 0.0246(16) 0.0249(16) -0.0005(13) -0.0053(12) -0.0012(12)
C30 0.0226(16) 0.0203(15) 0.0178(15) -0.0029(12) -0.0011(12) -0.0032(12)

loop_
_atom_type_symbol
_atom_type_description
_atom_type_scat_dispersion_real
_atom_type_scat_dispersion_imag
_atom_type_scat_source
C C 0.0033 0.0016 'International Tables Vol C Tables 4.2.6.8 and 6.1.1.4'
H H 0.0000 0.0000 'International Tables Vol C Tables 4.2.6.8 and 6.1.1.4'
F F 0.0171 0.0103 'International Tables Vol C Tables 4.2.6.8 and 6.1.1.4'
N N 0.0061 0.0033 'International Tables Vol C Tables 4.2.6.8 and 6.1.1.4'
O O 0.0106 0.0060 'International Tables Vol C Tables 4.2.6.8 and 6.1.1.4'
Zn Zn 0.2839 1.4301 'International Tables Vol C Tables 4.2.6.8 and 6.1.1.4'

loop_
_geom_angle_atom_site_label_1
_geom_angle_atom_site_label_2
_geom_angle_atom_site_label_3
_geom_angle
_geom_angle_site_symmetry_1
_geom_angle_site_symmetry_3
_geom_angle_publ_flag
O1 Zn1 O4 147.64(11) . 4_476 ?
O1 Zn1 N1 101.75(11) . . ?
O4 Zn1 N1 102.84(11) 4_476 . ?
O1 Zn1 N2 107.82(11) . . ?
O4 Zn1 N2 96.86(11) 4_476 . ?
N1 Zn1 N2 80.19(12) . . ?
O1 Zn1 O3 98.56(9) . 4_476 ?
O4 Zn1 O3 60.35(9) 4_476 4_476 ?
N1 Zn1 O3 91.14(10) . 4_476 ?
N2 Zn1 O3 153.37(10) . 4_476 ?
O1 Zn1 O2 60.25(9) . . ?
O4 Zn1 O2 98.28(9) 4_476 . ?
N1 Zn1 O2 158.59(11) . . ?
N2 Zn1 O2 93.91(11) . . ?
O3 Zn1 O2 102.44(10) 4_476 . ?
O1 Zn1 C30 125.44(11) . 4_476 ?
O4 Zn1 C30 30.44(10) 4_476 4_476 ?
N1 Zn1 C30 96.94(11) . 4_476 ?
N2 Zn1 C30 125.77(11) . 4_476 ?
O3 Zn1 C30 29.95(10) 4_476 4_476 ?
O2 Zn1 C30 103.09(10) . 4_476 ?
O1 Zn1 C19 30.30(10) . . ?
O4 Zn1 C19 124.76(11) 4_476 . ?
N1 Zn1 C19 131.12(12) . . ?
N2 Zn1 C19 102.35(11) . . ?
O3 Zn1 C19 102.27(10) 4_476 . ?
O2 Zn1 C19 29.95(10) . . ?
C30 Zn1 C19 117.81(11) 4_476 . ?
C19 O1 Zn1 95.9(2) . . ?
C19 O2 Zn1 82.6(2) . . ?
C30 O3 Zn1 83.36(19) . 4_675 ?
C30 O4 Zn1 94.3(2) . 4_675 ?
C7 N1 C11 118.3(3) . . ?
C7 N1 Zn1 129.0(3) . . ?
C11 N1 Zn1 112.7(2) . . ?
C18 N2 C15 118.3(4) . . ?
C18 N2 Zn1 129.8(3) . . ?
C15 N2 Zn1 111.8(2) . . ?
F1 C1 C2 116.2(6) . . ?
F1 C1 C6 123.8(6) . . ?
C2 C1 C6 120.0 . . ?
C3 C2 C1 120.0 . . ?
C4 C3 C2 120.0 . . ?
C3 C4 C5 120.0 . . ?
C4 C5 C6 120.0 . . ?
C5 C6 C1 120.0 . . ?
N1 C7 C8 122.2(5) . . ?
C9 C8 C7 119.3(5) . . ?
C8 C9 C10 120.7(5) . . ?
C9 C10 C11 117.0(5) . . ?
C9 C10 C12 123.9(5) . . ?
C11 C10 C12 119.0(5) . . ?
N1 C11 C10 122.5(4) . . ?
N1 C11 C15 117.5(3) . . ?
C10 C11 C15 120.0(4) . . ?
C13 C12 C10 121.2(5) . . ?
C12 C13 C14 121.6(4) . . ?
C16 C14 C15 116.7(5) . . ?
C16 C14 C13 124.3(4) . . ?
C15 C14 C13 119.0(4) . . ?
N2 C15 C14 123.2(4) . . ?
N2 C15 C11 117.6(3) . . ?
C14 C15 C11 119.2(4) . . ?
C17 C16 C14 120.9(4) . . ?
C16 C17 C18 119.2(4) . . ?
N2 C18 C17 121.8(5) . . ?
O2 C19 O1 121.2(3) . . ?
O2 C19 C20 120.1(3) . . ?
O1 C19 C20 118.6(3) . . ?
O2 C19 Zn1 67.41(18) . . ?
O1 C19 Zn1 53.80(16) . . ?
C20 C19 Zn1 172.3(2) . . ?
C29 C20 C21 119.9(3) . . ?
C29 C20 C19 120.2(3) . . ?
C21 C20 C19 119.9(3) . . ?
C22 C21 C20 120.3(3) . . ?
C21 C22 C23 120.8(3) . . ?
C24 C23 C22 122.3(3) . . ?
C24 C23 C28 118.3(3) . . ?
C22 C23 C28 119.4(3) . . ?
C25 C24 C23 121.3(3) . . ?
C24 C25 C26 120.1(3) . . ?
C24 C25 C30 120.0(3) . . ?
C26 C25 C30 119.8(3) . . ?
C27 C26 C25 119.7(3) . . ?
C26 C27 C28 121.0(3) . . ?
C27 C28 C29 122.1(3) . . ?
C27 C28 C23 119.5(3) . . ?
C29 C28 C23 118.4(3) . . ?
C20 C29 C28 121.3(3) . . ?
O3 C30 O4 121.8(3) . . ?
O3 C30 C25 120.4(3) . . ?
O4 C30 C25 117.8(3) . . ?
O3 C30 Zn1 66.69(18) . 4_675 ?
O4 C30 Zn1 55.22(16) . 4_675 ?
C25 C30 Zn1 171.4(2) . 4_675 ?

loop_
_geom_bond_atom_site_label_1
_geom_bond_atom_site_label_2
_geom_bond_distance
_geom_bond_site_symmetry_2
_geom_bond_publ_flag
Zn1 O1 2.021(2) . ?
Zn1 O4 2.051(2) 4_476 ?
Zn1 N1 2.092(3) . ?
Zn1 N2 2.098(3) . ?
Zn1 O3 2.302(2) 4_476 ?
Zn1 O2 2.319(3) . ?
Zn1 C30 2.490(3) 4_476 ?
Zn1 C19 2.492(3) . ?
F1 C1 1.229(7) . ?
O1 C19 1.264(4) . ?
O2 C19 1.254(4) . ?
O3 C30 1.252(4) . ?
O4 C30 1.265(4) . ?
N1 C7 1.315(5) . ?
N1 C11 1.357(5) . ?
N2 C18 1.315(5) . ?
N2 C15 1.374(5) . ?
C1 C2 1.3900 . ?
C1 C6 1.3900 . ?
C2 C3 1.3900 . ?
C3 C4 1.3900 . ?
C4 C5 1.3900 . ?
C5 C6 1.3900 . ?
C7 C8 1.403(7) . ?
C8 C9 1.350(9) . ?
C9 C10 1.377(8) . ?
C10 C11 1.408(6) . ?
C10 C12 1.438(7) . ?
C11 C15 1.437(6) . ?
C12 C13 1.333(8) . ?
C13 C14 1.439(7) . ?
C14 C16 1.386(7) . ?
C14 C15 1.414(5) . ?
C16 C17 1.359(8) . ?
C17 C18 1.433(7) . ?
C19 C20 1.497(5) . ?
C20 C29 1.369(5) . ?
C20 C21 1.423(5) . ?
C21 C22 1.365(5) . ?
C22 C23 1.417(5) . ?
C23 C24 1.412(5) . ?
C23 C28 1.425(4) . ?
C24 C25 1.374(5) . ?
C25 C26 1.425(4) . ?
C25 C30 1.499(4) . ?
C26 C27 1.366(5) . ?
C27 C28 1.416(5) . ?
C28 C29 1.419(5) . ?
